data_1521356
loop_
_publ_author_name
'Kahlenberg, V.'
'Doersam, G.'
'Wendschuh-Josties, M.'
'Fischer, R.X.'

_publ_section_title
;
 The crystal structure of delta-(Na2 Si2 O5)
;
_journal_name_full 'Journal of Solid State Chemistry'
_journal_page_first 380
_journal_page_last 386
_journal_volume 146
_journal_year 1999
_chemical_formula_sum 'Na2 O5 Si2'
_chemical_name_systematic 'Na2 (Si2 O5)'
_space_group_IT_number 14
_symmetry_space_group_name_Hall '-P 2yn'
_symmetry_space_group_name_H-M 'P 1 21/n 1'
_cell_angle_alpha 90
_cell_angle_beta 90.37
_cell_angle_gamma 90
_cell_formula_units_Z 4
_cell_length_a 8.393
_cell_length_b 12.083
_cell_length_c 4.843
_cell_volume 491.131
_citation_journal_id_ASTM JSSCBI
_cod_data_source_file Kahlenberg_JSSCBI_1999_272.cif
_cod_data_source_block Na2O5Si2
_cod_original_sg_symbol_Hall '-P 2ybc (x-z,y,z)'
_cod_database_code 1521356

loop_
_symmetry_equiv_pos_as_xyz
x,y,z
-x+1/2,y+1/2,-z+1/2
-x,-y,-z
x-1/2,-y-1/2,z-1/2

loop_
_atom_site_label
_atom_site_type_symbol
_atom_site_fract_x
_atom_site_fract_y
_atom_site_fract_z
_atom_site_occupancy
_atom_site_U_iso_or_equiv
O1 O-2 0.6356 -0.0546 0.7585 1 0.0
O3 O-2 0.6383 0.7966 0.3662 1 0.0
O5 O-2 0.1396 0.2088 0.2491 1 0.0
Si1 Si+4 0.9492 0.1974 0.3006 1 0.0
Na2 Na+1 0.8804 0.0381 0.7651 1 0.0
Na1 Na+1 0.6303 -0.0025 0.2435 1 0.0
O2 O-2 0.8871 0.0762 0.2503 1 0.0
O4 O-2 0.5747 0.7286 0.8654 1 0.0
Si2 Si+4 0.6764 0.8207 0.7007 1 0.0
